data_7238794
loop_
_publ_author_name
'Xi, Hai-Tao'
'Zhao, Ting'
'Sun, Xiao-Qiang'
'Miao, Chun-Bao'
'Zong, Ting'
'Meng, Qi'

_publ_section_title
;
 Rapid and efficient solvent-free synthesis of cyclophanes based on
 bipyridinium under mechanical ball milling
;
_journal_issue 3
_journal_name_full 'RSC Adv.'
_journal_page_first 691
_journal_paper_doi 10.1039/C2RA22802E
_journal_volume 3
_journal_year 2013
_chemical_formula_sum 'C37 H35 F24 N5 O7 P4'
_chemical_formula_weight 1241.58
_space_group_IT_number 1
_space_group_name_Hall 'P 1'
_space_group_name_H-M_alt 'P 1'
_symmetry_cell_setting triclinic
_symmetry_space_group_name_H-M 'P 1'
_atom_sites_solution_hydrogens geom
_atom_sites_solution_primary direct
_atom_sites_solution_secondary difmap
_audit_creation_method SHELXL-97
_cell_angle_alpha 68.984(5)
_cell_angle_beta 76.417(5)
_cell_angle_gamma 79.993(5)
_cell_formula_units_Z 1
_cell_length_a 10.0819(18)
_cell_length_b 10.9811(19)
_cell_length_c 14.025(3)
_cell_measurement_temperature 296(2)
_cell_volume 1402.0(5)
_computing_cell_refinement 'Bruker apex II'
_computing_data_collection 'Bruker apex II'
_computing_data_reduction 'Bruker SAINT'
_computing_molecular_graphics 'Bruker SHELXTL'
_computing_publication_material 'Bruker SHELXTL'
_computing_structure_refinement 'SHELXL-97 (Sheldrick, 1997)'
_computing_structure_solution 'SHELXS-97 (Sheldrick, 1990)'
_diffrn_ambient_temperature 296(2)
_diffrn_measured_fraction_theta_full 0.990
_diffrn_measured_fraction_theta_max 0.990
_diffrn_radiation_monochromator graphite
_diffrn_radiation_source 'fine-focus sealed tube'
_diffrn_radiation_type MoK\a
_diffrn_radiation_wavelength 0.71073
_diffrn_reflns_av_R_equivalents 0.0421
_diffrn_reflns_av_sigmaI/netI 0.1457
_diffrn_reflns_limit_h_max 12
_diffrn_reflns_limit_h_min -12
_diffrn_reflns_limit_k_max 10
_diffrn_reflns_limit_k_min -13
_diffrn_reflns_limit_l_max 13
_diffrn_reflns_limit_l_min -16
_diffrn_reflns_number 8246
_diffrn_reflns_theta_full 25.50
_diffrn_reflns_theta_max 25.50
_diffrn_reflns_theta_min 1.58
_exptl_absorpt_coefficient_mu 0.260
_exptl_absorpt_correction_T_max 0.9672
_exptl_absorpt_correction_T_min 0.9629
_exptl_absorpt_correction_type multi-scan
_exptl_absorpt_process_details SADABS
_exptl_crystal_colour colorless
_exptl_crystal_density_diffrn 1.471
_exptl_crystal_density_method 'not measured'
_exptl_crystal_description block
_exptl_crystal_F_000 624
_exptl_crystal_size_max 0.34
_exptl_crystal_size_mid 0.32
_exptl_crystal_size_min 0.32
_refine_diff_density_max 0.678
_refine_diff_density_min -0.384
_refine_diff_density_rms 0.109
_refine_ls_abs_structure_details 'Flack H D (1983), Acta Cryst. A39, 876-881'
_refine_ls_abs_structure_Flack 0.7(3)
_refine_ls_extinction_method none
_refine_ls_goodness_of_fit_ref 1.047
_refine_ls_hydrogen_treatment constr
_refine_ls_matrix_type full
_refine_ls_number_parameters 696
_refine_ls_number_reflns 6501
_refine_ls_number_restraints 3
_refine_ls_restrained_S_all 1.047
_refine_ls_R_factor_all 0.2429
_refine_ls_R_factor_gt 0.1188
_refine_ls_shift/su_max 2.198
_refine_ls_shift/su_mean 0.142
_refine_ls_structure_factor_coef Fsqd
_refine_ls_weighting_details 'calc w=1/[\s^2^(Fo^2^)+(0.2000P)^2^+0.0000P] where P=(Fo^2^+2Fc^2^)/3'
_refine_ls_weighting_scheme calc
_refine_ls_wR_factor_gt 0.2914
_refine_ls_wR_factor_ref 0.3799
_reflns_number_gt 2497
_reflns_number_total 6501
_reflns_threshold_expression >2sigma(I)
_cod_data_source_file c2ra22802e.txt
_cod_data_source_block mo_111228c2_0m
_cod_depositor_comments
;
The following automatic conversions were performed:

data item '_exptl_absorpt_correction_type' value 'MULTI-SCAN' was
changed to 'multi-scan' in accordance with the
/home/saulius/struct/COD-crude-data/automatic-downloads/DataCite-retrospective/RSC/depositions/lib/dictionaries/cif_core.dic
dictionary named 'cif_core.dic' version 2.4.2 last updated on
2011-04-26.

Automatic conversion script
Id: cif_fix_values 6909 2019-04-08 15:41:33Z antanas 
;
_cod_original_cell_volume 1402.0(4)
_cod_original_sg_symbol_H-M P1
_cod_database_code 7238794

loop_
_symmetry_equiv_pos_as_xyz
'x, y, z'

loop_
_atom_site_label
_atom_site_type_symbol
_atom_site_fract_x
_atom_site_fract_y
_atom_site_fract_z
_atom_site_U_iso_or_equiv
_atom_site_adp_type
_atom_site_occupancy
_atom_site_symmetry_multiplicity
_atom_site_calc_flag
_atom_site_refinement_flags
C7 C 0.114(2) 0.732(2) 0.3832(15) 0.070(6) Uani 1 1 d .
H7A H 0.0184 0.7584 0.3762 0.084 Uiso 1 1 calc R
H7B H 0.1521 0.8074 0.3826 0.084 Uiso 1 1 calc R
C8 C 0.7331(18) -0.1093(19) 0.5355(12) 0.056(5) Uani 1 1 d .
H8A H 0.8057 -0.1740 0.5201 0.067 Uiso 1 1 calc R
H8B H 0.7651 -0.0726 0.5785 0.067 Uiso 1 1 calc R
C9 C 0.5958(14) 0.0354(15) 0.4147(11) 0.040(4) Uani 1 1 d .
C10 C 0.474(2) 0.1477(19) 0.2666(13) 0.062(5) Uani 1 1 d .
H10 H 0.4292 0.0743 0.2811 0.075 Uiso 1 1 calc R
C11 C 0.5731(17) 0.1495(17) 0.3252(12) 0.048(4) Uani 1 1 d .
C12 C 0.247(2) 0.590(3) 0.5188(18) 0.090(7) Uani 1 1 d .
H12 H 0.3210 0.6380 0.4814 0.108 Uiso 1 1 calc R
C14 C 0.7259(16) -0.0069(17) 0.4399(14) 0.054(5) Uani 1 1 d .
H14 H 0.8038 0.0302 0.3961 0.065 Uiso 1 1 calc R
C15 C 0.3563(16) 0.566(2) 0.1607(12) 0.055(5) Uani 1 1 d .
C18 C 0.285(3) -0.0547(18) 0.9922(14) 0.084(7) Uani 1 1 d .
H18A H 0.2049 -0.1014 1.0308 0.101 Uiso 1 1 calc R
H18B H 0.3296 -0.0400 1.0406 0.101 Uiso 1 1 calc R
C19 C 0.2560(19) 0.4865(18) 0.6066(12) 0.049(5) Uani 1 1 d .
H19 H 0.3407 0.4641 0.6272 0.058 Uiso 1 1 calc R
C20 C 0.5998(16) -0.163(2) 0.8111(15) 0.071(7) Uani 1 1 d .
H20 H 0.6925 -0.1518 0.7883 0.085 Uiso 1 1 calc R
C21 C 0.4845(18) -0.0405(18) 0.4881(16) 0.068(6) Uani 1 1 d .
H21 H 0.3957 -0.0143 0.4754 0.081 Uiso 1 1 calc R
C22 C 0.451(3) 0.267(2) 0.1844(14) 0.087(7) Uani 1 1 d .
H22 H 0.3951 0.2683 0.1398 0.104 Uiso 1 1 calc R
C23 C 0.1784(18) 0.2998(19) 0.7551(14) 0.053(5) Uani 1 1 d .
C24 C 0.318(2) 0.7177(15) 0.2547(14) 0.057(5) Uani 1 1 d .
H24 H 0.3541 0.7716 0.2786 0.068 Uiso 1 1 calc R
C25 C 0.117(2) 0.1835(18) 0.7734(14) 0.069(6) Uani 1 1 d .
H25 H 0.0608 0.1815 0.7302 0.082 Uiso 1 1 calc R
C26 C 0.159(2) 0.4165(17) 0.6638(15) 0.055(5) Uani 1 1 d .
C27 C 0.1886(19) 0.6914(19) 0.2942(15) 0.059(5) Uani 1 1 d .
C28 C 0.5556(19) -0.2384(17) 0.7785(12) 0.053(5) Uani 1 1 d .
C29 C 0.4298(16) -0.2929(16) 0.8342(12) 0.042(4) Uani 1 1 d .
C30 C 0.523(2) -0.0911(19) 0.8814(14) 0.060(5) Uani 1 1 d .
H30 H 0.5562 -0.0272 0.8960 0.072 Uiso 1 1 calc R
C31 C 0.3416(19) -0.2228(17) 0.9015(13) 0.049(4) Uani 1 1 d .
H31 H 0.2511 -0.2415 0.9288 0.059 Uiso 1 1 calc R
C32 C 0.3996(19) 0.672(2) 0.1836(15) 0.062(5) Uani 1 1 d .
H32 H 0.4827 0.7057 0.1489 0.074 Uiso 1 1 calc R
C33 C 0.6314(16) 0.2569(17) 0.2993(15) 0.053(5) Uani 1 1 d .
H33 H 0.7031 0.2555 0.3311 0.063 Uiso 1 1 calc R
C34 C 0.144(2) 0.073(2) 0.8575(19) 0.078(7) Uani 1 1 d .
H34 H 0.0971 -0.0010 0.8784 0.094 Uiso 1 1 calc R
C35 C 0.223(2) 0.553(2) 0.1972(17) 0.078(7) Uani 1 1 d .
H35 H 0.1866 0.4965 0.1766 0.093 Uiso 1 1 calc R
C36 C 0.136(2) 0.610(2) 0.2597(18) 0.085(7) Uani 1 1 d .
H36 H 0.0440 0.5964 0.2791 0.103 Uiso 1 1 calc R
C37 C 0.5900(18) 0.3747(19) 0.2252(13) 0.062(5) Uani 1 1 d .
H37 H 0.6243 0.4520 0.2167 0.075 Uiso 1 1 calc R
C39 C 0.5037(15) -0.1459(16) 0.5728(11) 0.042(4) Uani 1 1 d .
H39 H 0.4316 -0.1952 0.6130 0.050 Uiso 1 1 calc R
C40 C 0.0343(18) 0.4541(17) 0.6278(15) 0.058(5) Uani 1 1 d .
H40 H -0.0379 0.4034 0.6644 0.070 Uiso 1 1 calc R
C41 C 0.6473(15) -0.2799(16) 0.6908(12) 0.050(5) Uani 1 1 d .
H41 H 0.7055 -0.3568 0.6969 0.060 Uiso 1 1 calc R
C42 C 0.0124(18) 0.5575(18) 0.5448(15) 0.056(5) Uani 1 1 d .
H42 H -0.0743 0.5837 0.5278 0.067 Uiso 1 1 calc R
C43 C 0.389(3) -0.1346(18) 0.9233(14) 0.072(7) Uani 1 1 d .
C44 C 0.2966(17) 0.1820(16) 0.8968(12) 0.044(4) Uani 1 1 d .
H44 H 0.3543 0.1804 0.9403 0.053 Uiso 1 1 calc R
C45 C 0.451(2) 0.494(2) 0.0987(14) 0.067(6) Uani 1 1 d .
H45A H 0.4035 0.4738 0.0543 0.080 Uiso 1 1 calc R
H45B H 0.5253 0.5455 0.0551 0.080 Uiso 1 1 calc R
C46 C 0.266(2) 0.2955(19) 0.8178(14) 0.065(5) Uani 1 1 d .
H46 H 0.3062 0.3707 0.8068 0.078 Uiso 1 1 calc R
C55 C 0.700(3) 0.203(2) 0.617(3) 0.140(12) Uani 1 1 d .
H55A H 0.6960 0.2703 0.6467 0.210 Uiso 1 1 calc R
H55B H 0.7441 0.2330 0.5451 0.210 Uiso 1 1 calc R
H55C H 0.7518 0.1254 0.6538 0.210 Uiso 1 1 calc R
P1 P 0.6772(7) 0.3116(8) 0.8842(5) 0.097(2) Uani 1 1 d .
P2 P 0.0708(6) 0.8660(7) 0.6618(5) 0.0799(19) Uani 1 1 d .
P3 P 0.0831(7) 0.1372(7) 0.1940(5) 0.094(2) Uani 1 1 d .
P4 P 0.6764(6) 0.5967(7) 0.4062(6) 0.090(2) Uani 1 1 d .
F1 F 0.686(5) 0.177(2) 0.887(3) 0.29(2) Uani 1 1 d .
F2 F 0.7155(19) 0.275(2) 0.9904(13) 0.188(10) Uani 1 1 d .
F3 F 0.816(2) 0.295(3) 0.842(3) 0.266(18) Uani 1 1 d .
F4 F 0.617(5) 0.436(3) 0.8949(18) 0.42(3) Uani 1 1 d .
F5 F 0.735(5) 0.387(3) 0.796(3) 0.33(3) Uani 1 1 d .
F6 F 0.589(2) 0.327(4) 0.8010(17) 0.232(14) Uani 1 1 d .
F7 F 0.116(4) 0.794(3) 0.760(3) 0.37(3) Uani 1 1 d .
F8 F 0.1968(18) 0.801(4) 0.609(3) 0.287(19) Uani 1 1 d .
F9 F 0.039(3) 0.938(3) 0.5521(16) 0.216(12) Uani 1 1 d .
F10 F 0.1637(16) 0.9735(16) 0.6383(13) 0.139(6) Uani 1 1 d .
F11 F -0.048(2) 0.958(2) 0.697(3) 0.245(14) Uani 1 1 d .
F12 F -0.0101(15) 0.7590(17) 0.6635(18) 0.160(8) Uani 1 1 d .
F13 F 0.640(4) 0.583(2) 0.5223(11) 0.258(16) Uani 1 1 d .
F14 F 0.572(3) 0.716(2) 0.385(2) 0.223(12) Uani 1 1 d .
F15 F 0.694(3) 0.630(2) 0.2898(13) 0.199(10) Uani 1 1 d .
F16 F 0.7995(18) 0.507(3) 0.412(2) 0.207(12) Uani 1 1 d .
F17 F 0.7687(19) 0.7045(15) 0.3873(17) 0.157(7) Uani 1 1 d .
F18 F 0.2282(13) 0.097(2) 0.1583(19) 0.177(9) Uani 1 1 d .
F19 F -0.046(2) 0.228(4) 0.193(3) 0.36(2) Uani 1 1 d .
F20 F 0.136(3) 0.259(2) 0.177(4) 0.33(3) Uani 1 1 d .
F21 F 0.078(4) 0.187(3) 0.0839(14) 0.30(2) Uani 1 1 d .
F22 F 0.066(3) 0.0009(18) 0.191(2) 0.227(13) Uani 1 1 d .
F23 F 0.590(2) 0.494(3) 0.412(3) 0.270(18) Uani 1 1 d .
F24 F 0.097(7) 0.075(3) 0.3040(19) 0.42(3) Uani 1 1 d .
N1 N 0.5039(13) 0.3761(17) 0.1685(9) 0.049(4) Uani 1 1 d .
N2 N 0.6261(14) -0.1770(13) 0.5970(11) 0.063(5) Uani 1 1 d .
N3 N 0.2428(19) 0.0797(16) 0.9080(11) 0.068(5) Uani 1 1 d .
N4 N 0.1204(14) 0.6217(14) 0.4873(10) 0.051(4) Uani 1 1 d .
N5 N 0.3692(15) -0.3866(16) 0.8204(14) 0.070(4) Uani 1 1 d .
O1 O 0.2908(14) -0.4569(14) 0.8930(11) 0.088(4) Uani 1 1 d .
O2 O 0.3996(15) -0.4070(13) 0.7327(11) 0.091(4) Uani 1 1 d .
O3 O 0.213(7) 0.296(3) 0.4328(19) 0.52(5) Uani 1 1 d .
O4 O 0.516(4) 0.164(2) 0.6272(17) 0.249(18) Uani 1 1 d .
H4 H 0.5088 0.1565 0.5725 0.374 Uiso 1 1 calc R
O10 O 0.808(6) 0.613(4) 0.003(3) 0.42(4) Uani 1 1 d .
O11 O 0.958(5) 0.849(8) 0.049(2) 0.47(5) Uani 1 1 d .
O12 O 0.787(4) 0.933(3) 0.108(3) 0.251(16) Uani 1 1 d .

loop_
_atom_site_aniso_label
_atom_site_aniso_U_11
_atom_site_aniso_U_22
_atom_site_aniso_U_33
_atom_site_aniso_U_23
_atom_site_aniso_U_13
_atom_site_aniso_U_12
C7 0.073(13) 0.058(13) 0.068(12) -0.005(11) -0.005(11) -0.023(11)
C8 0.049(11) 0.069(13) 0.039(9) -0.021(9) 0.026(8) -0.015(10)
C9 0.029(8) 0.047(11) 0.031(8) 0.005(8) -0.004(7) -0.008(8)
C10 0.088(14) 0.060(13) 0.033(9) -0.004(9) -0.006(10) -0.027(11)
C11 0.051(10) 0.055(12) 0.032(9) -0.012(9) -0.004(8) -0.004(9)
C12 0.078(15) 0.12(2) 0.091(17) -0.056(16) -0.009(13) -0.027(14)
C14 0.027(9) 0.067(13) 0.057(11) -0.013(10) 0.001(8) -0.005(8)
C15 0.032(9) 0.087(15) 0.034(9) -0.013(9) -0.009(7) 0.010(9)
C18 0.140(19) 0.053(13) 0.039(10) 0.012(10) -0.043(12) 0.016(13)
C19 0.059(11) 0.064(12) 0.020(8) -0.003(8) -0.022(8) -0.003(10)
C20 0.025(9) 0.079(15) 0.064(12) 0.036(12) -0.032(9) 0.013(9)
C21 0.036(9) 0.045(12) 0.106(16) -0.025(12) 0.018(9) -0.006(9)
C22 0.16(2) 0.066(16) 0.033(11) -0.002(11) -0.014(12) -0.042(16)
C23 0.045(11) 0.058(14) 0.051(11) -0.023(10) 0.014(9) -0.009(10)
C24 0.102(16) 0.021(9) 0.054(11) -0.005(8) -0.032(11) -0.016(9)
C25 0.096(15) 0.036(12) 0.045(10) 0.012(9) -0.023(10) 0.025(11)
C26 0.083(15) 0.031(11) 0.054(11) -0.017(10) -0.029(11) 0.012(10)
C27 0.048(11) 0.063(13) 0.076(13) -0.044(11) 0.010(9) -0.012(10)
C28 0.065(12) 0.045(11) 0.035(9) 0.021(8) -0.042(9) -0.003(10)
C29 0.035(8) 0.030(9) 0.041(9) 0.014(8) -0.011(7) -0.003(7)
C30 0.081(14) 0.068(13) 0.045(10) -0.037(10) -0.016(10) 0.000(11)
C31 0.065(11) 0.044(11) 0.042(10) -0.021(9) -0.005(8) -0.006(9)
C32 0.056(11) 0.083(16) 0.054(11) -0.021(12) -0.022(10) -0.014(11)
C33 0.034(9) 0.043(11) 0.089(13) -0.019(10) -0.020(9) -0.018(8)
C34 0.055(12) 0.095(17) 0.117(18) -0.076(16) -0.029(12) 0.015(11)
C35 0.047(12) 0.108(19) 0.089(15) -0.028(14) -0.030(12) -0.022(12)
C36 0.055(12) 0.13(2) 0.107(17) -0.092(16) 0.019(11) -0.038(12)
C37 0.062(11) 0.058(13) 0.042(10) 0.015(10) 0.001(9) -0.029(10)
C39 0.032(8) 0.050(11) 0.027(8) 0.003(8) -0.006(6) 0.005(8)
C40 0.047(10) 0.041(11) 0.077(13) -0.009(10) -0.015(10) 0.000(9)
C41 0.041(9) 0.050(11) 0.042(9) -0.011(8) -0.012(7) 0.035(8)
C42 0.042(10) 0.047(12) 0.067(12) -0.007(10) -0.012(9) 0.006(9)
C43 0.14(2) 0.025(10) 0.036(10) 0.000(8) -0.015(12) 0.017(12)
C44 0.065(11) 0.022(9) 0.053(10) -0.015(8) -0.025(9) 0.003(8)
C45 0.080(13) 0.079(15) 0.044(10) -0.032(11) -0.007(9) 0.002(12)
C46 0.103(16) 0.047(12) 0.058(12) -0.024(10) -0.026(12) -0.011(11)
C55 0.14(2) 0.056(15) 0.23(3) -0.018(18) -0.07(2) -0.019(15)
P1 0.087(5) 0.121(6) 0.071(4) -0.040(4) -0.007(4) 0.027(5)
P2 0.052(3) 0.119(6) 0.077(4) -0.049(4) -0.008(3) 0.000(4)
P3 0.105(5) 0.095(5) 0.076(5) -0.030(4) 0.001(4) -0.016(4)
P4 0.067(4) 0.117(6) 0.115(6) -0.061(5) -0.042(4) -0.003(4)
F1 0.50(5) 0.146(18) 0.31(3) -0.14(2) -0.24(4) 0.14(3)
F2 0.166(15) 0.29(3) 0.115(13) -0.013(14) -0.068(11) -0.088(15)
F3 0.130(17) 0.17(2) 0.38(4) -0.07(3) 0.15(2) -0.015(17)
F4 0.71(7) 0.31(3) 0.141(18) -0.13(2) -0.15(3) 0.36(5)
F5 0.32(4) 0.14(2) 0.30(3) 0.03(2) 0.23(3) -0.05(2)
F6 0.170(18) 0.40(4) 0.117(15) -0.09(2) -0.045(14) 0.01(2)
F7 0.46(5) 0.26(3) 0.35(4) 0.18(3) -0.36(4) -0.19(3)
F8 0.081(11) 0.49(4) 0.45(4) -0.40(4) 0.065(18) -0.074(19)
F9 0.23(2) 0.26(2) 0.151(16) 0.023(17) -0.062(16) -0.17(2)
F10 0.132(13) 0.131(13) 0.165(14) -0.051(11) -0.006(11) -0.071(11)
F11 0.155(17) 0.153(17) 0.41(4) -0.14(2) 0.02(2) 0.036(15)
F12 0.097(11) 0.136(14) 0.29(2) -0.087(15) -0.108(13) 0.008(10)
F13 0.54(5) 0.169(17) 0.055(9) -0.040(10) 0.045(15) -0.14(2)
F14 0.22(2) 0.126(15) 0.34(4) -0.077(19) -0.13(2) 0.034(15)
F15 0.32(3) 0.22(2) 0.089(11) -0.074(13) 0.014(14) -0.12(2)
F16 0.096(12) 0.25(3) 0.34(3) -0.20(3) -0.071(15) 0.062(14)
F17 0.163(16) 0.081(10) 0.227(19) -0.006(12) -0.089(14) -0.039(10)
F18 0.058(8) 0.24(2) 0.32(3) -0.20(2) -0.035(11) 0.005(10)
F19 0.115(16) 0.41(5) 0.42(5) -0.06(4) -0.02(2) 0.13(2)
F20 0.20(2) 0.131(18) 0.76(8) -0.20(3) -0.23(4) -0.012(16)
F21 0.44(5) 0.25(3) 0.077(13) -0.014(14) 0.049(18) 0.12(3)
F22 0.31(3) 0.101(13) 0.36(3) -0.091(18) -0.20(3) -0.022(14)
F23 0.137(16) 0.41(4) 0.45(4) -0.35(4) -0.05(2) -0.06(2)
F24 0.97(11) 0.18(2) 0.119(17) 0.023(17) -0.15(3) -0.22(4)
N1 0.038(8) 0.087(13) 0.025(7) -0.017(8) -0.003(6) -0.021(8)
N2 0.056(9) 0.038(9) 0.060(9) 0.005(7) -0.010(8) 0.041(7)
N3 0.092(12) 0.053(11) 0.045(9) -0.020(8) -0.006(9) 0.032(10)
N4 0.057(9) 0.069(11) 0.038(8) -0.026(7) -0.018(7) -0.008(8)
N5 0.049(9) 0.067(11) 0.084(11) -0.015(10) -0.022(8) 0.006(8)
O1 0.086(9) 0.073(9) 0.091(10) 0.004(8) -0.012(8) -0.044(8)
O2 0.121(11) 0.092(11) 0.067(9) -0.031(8) -0.023(8) -0.010(9)
O3 1.23(14) 0.18(3) 0.091(16) -0.080(18) -0.23(4) 0.36(5)
O4 0.46(5) 0.17(2) 0.109(15) -0.105(15) -0.09(2) 0.16(3)
O10 0.68(9) 0.35(5) 0.26(4) 0.15(3) -0.34(5) -0.37(6)
O11 0.36(6) 0.87(12) 0.12(2) 0.06(4) -0.08(3) -0.40(8)
O12 0.22(3) 0.20(3) 0.22(3) 0.07(2) -0.07(2) -0.01(2)

loop_
_atom_type_symbol
_atom_type_description
_atom_type_scat_dispersion_real
_atom_type_scat_dispersion_imag
_atom_type_scat_source
C C 0.0033 0.0016 'International Tables Vol C Tables 4.2.6.8 and 6.1.1.4'
H H 0.0000 0.0000 'International Tables Vol C Tables 4.2.6.8 and 6.1.1.4'
N N 0.0061 0.0033 'International Tables Vol C Tables 4.2.6.8 and 6.1.1.4'
O O 0.0106 0.0060 'International Tables Vol C Tables 4.2.6.8 and 6.1.1.4'
F F 0.0171 0.0103 'International Tables Vol C Tables 4.2.6.8 and 6.1.1.4'
P P 0.1023 0.0942 'International Tables Vol C Tables 4.2.6.8 and 6.1.1.4'

loop_
_geom_angle_atom_site_label_1
_geom_angle_atom_site_label_2
_geom_angle_atom_site_label_3
_geom_angle
C27 C7 N4 111.9(16)
N2 C8 C14 124.4(16)
C14 C9 C11 121.6(14)
C14 C9 C21 115.0(14)
C11 C9 C21 123.3(13)
C22 C10 C11 115.0(19)
C33 C11 C10 118.3(15)
C33 C11 C9 123.0(16)
C10 C11 C9 118.5(16)
N4 C12 C19 117(2)
C9 C14 C8 116.6(15)
C35 C15 C32 111.7(19)
C35 C15 C45 127(2)
C32 C15 C45 121.5(17)
N3 C18 C43 103.4(13)
C26 C19 C12 126.2(18)
C28 C20 C30 128.2(18)
C39 C21 C9 124.0(16)
N1 C22 C10 123(2)
C46 C23 C25 118.5(18)
C46 C23 C26 120.9(19)
C25 C23 C26 120.3(18)
C27 C24 C32 123.9(18)
C23 C25 C34 118(2)
C19 C26 C40 114.2(17)
C19 C26 C23 123.5(17)
C40 C26 C23 122(2)
C36 C27 C24 118.0(17)
C36 C27 C7 121.9(18)
C24 C27 C7 119.4(18)
C20 C28 C29 118.3(19)
C20 C28 C41 118.1(19)
C29 C28 C41 123.1(18)
N5 C29 C28 128.8(17)
N5 C29 C31 114.9(15)
C28 C29 C31 115.2(17)
C20 C30 C43 109.4(17)
C43 C31 C29 120.7(19)
C24 C32 C15 118.8(18)
C11 C33 C37 122.6(16)
N3 C34 C25 116(2)
C15 C35 C36 128(2)
C27 C36 C35 117.2(19)
N1 C37 C33 120.4(19)
N2 C39 C21 118.7(16)
C42 C40 C26 124.5(18)
N2 C41 C28 106.0(11)
N4 C42 C40 117.0(16)
C31 C43 C30 125.1(19)
C31 C43 C18 118(2)
C30 C43 C18 116(2)
N3 C44 C46 117.6(16)
N1 C45 C15 107.8(14)
C23 C46 C44 121.6(19)
F5 P1 F3 56.2(19)
F5 P1 F1 112(2)
F3 P1 F1 81(2)
F5 P1 F4 82(2)
F3 P1 F4 120(3)
F1 P1 F4 159(3)
F5 P1 F2 129(3)
F3 P1 F2 88.6(19)
F1 P1 F2 94.5(15)
F4 P1 F2 87.9(15)
F5 P1 F6 72(3)
F3 P1 F6 110(2)
F1 P1 F6 78.9(18)
F4 P1 F6 91.6(19)
F2 P1 F6 159.0(14)
F7 P2 F11 100(3)
F7 P2 F8 88(2)
F11 P2 F8 168(2)
F7 P2 F12 96.2(12)
F11 P2 F12 99.7(12)
F8 P2 F12 88.0(12)
F7 P2 F10 91.3(12)
F11 P2 F10 87.1(12)
F8 P2 F10 83.9(13)
F12 P2 F10 168.7(12)
F7 P2 F9 174(2)
F11 P2 F9 85.2(17)
F8 P2 F9 86(2)
F12 P2 F9 85.2(11)
F10 P2 F9 86.4(10)
F21 P3 F20 86(2)
F21 P3 F24 174(2)
F20 P3 F24 97(2)
F21 P3 F18 84.2(16)
F20 P3 F18 82.8(15)
F24 P3 F18 92(3)
F21 P3 F19 78.9(19)
F20 P3 F19 79(2)
F24 P3 F19 106(3)
F18 P3 F19 155.9(19)
F21 P3 F22 86.3(18)
F20 P3 F22 163(2)
F24 P3 F22 89.3(15)
F18 P3 F22 81.3(13)
F19 P3 F22 114(2)
F16 P4 F23 93.1(15)
F16 P4 F13 96.7(17)
F23 P4 F13 97.1(16)
F16 P4 F15 92.8(17)
F23 P4 F15 84.6(15)
F13 P4 F15 170.3(18)
F16 P4 F14 165.7(17)
F23 P4 F14 99.4(15)
F13 P4 F14 88.7(18)
F15 P4 F14 81.6(16)
F16 P4 F17 86.5(13)
F23 P4 F17 173.8(17)
F13 P4 F17 89.1(12)
F15 P4 F17 89.2(12)
F14 P4 F17 80.3(12)
C22 N1 C37 119.4(18)
C22 N1 C45 117.7(16)
C37 N1 C45 122.4(18)
C39 N2 C8 120.8(14)
C39 N2 C41 120.2(15)
C8 N2 C41 119.0(14)
C44 N3 C34 126.6(17)
C44 N3 C18 118.9(18)
C34 N3 C18 114(2)
C42 N4 C12 121.2(16)
C42 N4 C7 122.4(14)
C12 N4 C7 116.4(17)
O1 N5 O2 119.0(18)
O1 N5 C29 121.0(17)
O2 N5 C29 120.0(16)

loop_
_geom_bond_atom_site_label_1
_geom_bond_atom_site_label_2
_geom_bond_distance
C7 C27 1.47(3)
C7 N4 1.54(2)
C8 N2 1.36(2)
C8 C14 1.41(2)
C9 C14 1.40(2)
C9 C11 1.45(2)
C9 C21 1.48(2)
C10 C22 1.43(3)
C10 C11 1.44(2)
C11 C33 1.30(2)
C12 N4 1.39(2)
C12 C19 1.35(3)
C15 C35 1.33(2)
C15 C32 1.46(3)
C15 C45 1.47(2)
C18 N3 1.59(2)
C18 C43 1.62(3)
C19 C26 1.28(2)
C20 C28 1.26(3)
C20 C30 1.48(3)
C21 C39 1.35(2)
C22 N1 1.32(2)
C23 C46 1.37(2)
C23 C25 1.43(3)
C23 C26 1.47(3)
C24 C27 1.33(2)
C24 C32 1.32(3)
C25 C34 1.39(3)
C26 C40 1.41(2)
C27 C36 1.38(3)
C28 C29 1.43(2)
C28 C41 1.52(2)
C29 N5 1.37(2)
C29 C31 1.47(2)
C30 C43 1.43(3)
C31 C43 1.30(3)
C33 C37 1.41(2)
C34 N3 1.38(2)
C35 C36 1.33(3)
C37 N1 1.30(2)
C39 N2 1.312(19)
C40 C42 1.33(2)
C41 N2 1.427(19)
C42 N4 1.33(2)
C44 N3 1.28(2)
C44 C46 1.38(2)
C45 N1 1.42(2)
C55 O4 1.94(4)
P1 F5 1.28(2)
P1 F3 1.40(2)
P1 F1 1.46(2)
P1 F4 1.44(2)
P1 F2 1.521(16)
P1 F6 1.57(2)
P2 F7 1.447(19)
P2 F11 1.539(19)
P2 F8 1.515(19)
P2 F12 1.533(17)
P2 F10 1.529(15)
P2 F9 1.54(2)
P3 F21 1.45(2)
P3 F20 1.441(19)
P3 F24 1.47(2)
P3 F18 1.475(14)
P3 F19 1.50(2)
P3 F22 1.553(17)
P4 F16 1.442(18)
P4 F23 1.51(2)
P4 F13 1.541(16)
P4 F15 1.512(18)
P4 F14 1.52(2)
P4 F17 1.543(16)
N5 O1 1.236(18)
N5 O2 1.286(19)
